data_7717501
loop_
_publ_author_name
'Serrano-Garc\'ia, Juan Sebasti\'an'
'Garcia Eleno , Marco Antonio'
'Arenaza-Corona, Antonino'
'Rufino-Felipe, Ernesto'
'Valdes, Hugo'
'Hernandez Ortega, Simon'
'Morales-Morales, David'

_publ_section_title
;
 Simple and easy functionalization of para--hydroxy POCOP--M (M=Ni(II),
 Pd(II)) pincer complexes: Synthesis of multimetallic species
;
_journal_name_full 'Dalton Transactions'
_journal_paper_doi 10.1039/D4DT02841D
_journal_year 2024
_chemical_formula_moiety 'C47 H76 Cl3 N3 Ni0.52 O6 P4 Pd1.48'
_chemical_formula_sum 'C47 H76 Cl3 N3 Ni0.52 O6 P4 Pd1.48'
_chemical_formula_weight 1197.57
_space_group_crystal_system triclinic
_space_group_IT_number 2
_space_group_name_Hall '-P 1'
_space_group_name_H-M_alt 'P -1'
_atom_sites_solution_hydrogens geom
_atom_sites_solution_primary direct
_atom_sites_solution_secondary difmap
_audit_creation_method SHELXL-2019/3
_audit_update_record
;
2024-08-27 deposited with the CCDC.	2024-11-14 downloaded from the CCDC.
;
_cell_angle_alpha 70.0550(10)
_cell_angle_beta 85.4980(10)
_cell_angle_gamma 68.1750(10)
_cell_formula_units_Z 2
_cell_length_a 12.4109(6)
_cell_length_b 14.2844(7)
_cell_length_c 20.6999(10)
_cell_measurement_reflns_used 2545
_cell_measurement_temperature 298(2)
_cell_measurement_theta_max 20.84
_cell_measurement_theta_min 2.18
_cell_volume 3197.4(3)
_computing_cell_refinement 'APEX2 v2012.10.0(Bruker, 2012)'
_computing_data_collection 'APEX2 v2012.10.0(Bruker, 2012)'
_computing_data_reduction 'SAINT V8.27B (Bruker, 2012)'
_computing_molecular_graphics 'SHELXLe (H\"ubschle et al, 2011)'
_computing_publication_material 'CIFTAB V 2013/2 (Sheldrick, 2013)'
_computing_structure_refinement 'SHELXL-2019/3 (Sheldrick, 2015)'
_computing_structure_solution 'SHELXS-97 (Sheldrick, 2008)'
_diffrn_ambient_temperature 298(2)
_diffrn_detector_area_resol_mean 8.333
_diffrn_measured_fraction_theta_full 0.997
_diffrn_measured_fraction_theta_max 0.996
_diffrn_measurement_device_type 'Bruker Smart Apex CCD diffractometer 01-670-01'
_diffrn_measurement_method \w-scans
_diffrn_radiation_monochromator graphite
_diffrn_radiation_type MoK\a
_diffrn_radiation_wavelength 0.71073
_diffrn_reflns_av_R_equivalents 0.1340
_diffrn_reflns_av_unetI/netI 0.2236
_diffrn_reflns_Laue_measured_fraction_full 0.997
_diffrn_reflns_Laue_measured_fraction_max 0.996
_diffrn_reflns_limit_h_max 14
_diffrn_reflns_limit_h_min -14
_diffrn_reflns_limit_k_max 17
_diffrn_reflns_limit_k_min -15
_diffrn_reflns_limit_l_max 24
_diffrn_reflns_limit_l_min 0
_diffrn_reflns_number 11612
_diffrn_reflns_point_group_measured_fraction_full 0.997
_diffrn_reflns_point_group_measured_fraction_max 0.996
_diffrn_reflns_theta_full 25.242
_diffrn_reflns_theta_max 25.333
_diffrn_reflns_theta_min 1.048
_diffrn_source 'fine-focus sealed tube'
_exptl_absorpt_coefficient_mu 0.835
_exptl_absorpt_correction_T_max 0.7452
_exptl_absorpt_correction_T_min 0.5951
_exptl_absorpt_correction_type multi-scan
_exptl_absorpt_process_details '(Sheldrick, 2008)'
_exptl_crystal_colour yellow
_exptl_crystal_density_diffrn 1.244
_exptl_crystal_description 'platy prism'
_exptl_crystal_F_000 1241
_exptl_crystal_size_max 0.205
_exptl_crystal_size_mid 0.111
_exptl_crystal_size_min 0.043
_refine_diff_density_max 0.870
_refine_diff_density_min -0.942
_refine_diff_density_rms 0.153
_refine_ls_extinction_method none
_refine_ls_goodness_of_fit_ref 0.999
_refine_ls_hydrogen_treatment constr
_refine_ls_matrix_type full
_refine_ls_number_parameters 767
_refine_ls_number_reflns 11612
_refine_ls_number_restraints 574
_refine_ls_restrained_S_all 0.975
_refine_ls_R_factor_all 0.2074
_refine_ls_R_factor_gt 0.0908
_refine_ls_shift/su_max 0.001
_refine_ls_shift/su_mean 0.000
_refine_ls_structure_factor_coef Fsqd
_refine_ls_weighting_details 'w=1/[\s^2^(Fo^2^)+(0.1177P)^2^] where P=(Fo^2^+2Fc^2^)/3'
_refine_ls_weighting_scheme calc
_refine_ls_wR_factor_gt 0.1997
_refine_ls_wR_factor_ref 0.2552
_reflns_Friedel_coverage 0.000
_reflns_number_gt 5392
_reflns_number_total 11612
_reflns_threshold_expression 'I > 2\s(I)'
_cod_data_source_file d4dt02841d2.cif
_cod_data_source_block Compound_3-NiPd
_cod_database_code 7717501
_shelx_shelxl_version_number 2019/3
_shelx_space_group_comment
;
The symmetry employed for this shelxl refinement is uniquely defined
by the following loop, which should always be used as a source of
symmetry information in preference to the above space-group names.
They are only intended as comments.
;
_shelx_estimated_absorpt_t_min 0.848
_shelx_estimated_absorpt_t_max 0.965

loop_
_space_group_symop_operation_xyz
'x, y, z'
'-x, -y, -z'

loop_
_atom_site_label
_atom_site_type_symbol
_atom_site_fract_x
_atom_site_fract_y
_atom_site_fract_z
_atom_site_U_iso_or_equiv
_atom_site_adp_type
_atom_site_occupancy
_atom_site_site_symmetry_order
_atom_site_calc_flag
_atom_site_refinement_flags_posn
_atom_site_refinement_flags_adp
_atom_site_refinement_flags_occupancy
_atom_site_disorder_assembly
_atom_site_disorder_group
Pd1 Pd 0.46389(10) -0.19805(9) 0.90446(6) 0.0454(3) Uani 1 1 d . . . . .
Cl1 Cl 0.5144(4) -0.2811(3) 1.0206(2) 0.0690(11) Uani 1 1 d . . . . .
Ni1 Ni 0.1092(8) 0.6146(7) 0.2770(4) 0.0454(3) Uani 0.517(7) 1 d . . P A 1
Cl2 Cl 0.0591(9) 0.7938(8) 0.2267(5) 0.0690(11) Uani 0.517(7) 1 d . . P A 1
Pd2 Pd 0.1016(5) 0.6161(5) 0.2901(2) 0.0454(3) Uani 0.483(7) 1 d . . P A 2
Cl2B Cl 0.0329(9) 0.7962(8) 0.2572(5) 0.0690(11) Uani 0.483(7) 1 d . . P A 2
Cl3 Cl 0.4700(4) -0.2381(3) 0.5126(2) 0.0847(16) Uani 1 1 d . . . . .
P1 P 0.2868(3) -0.2080(3) 0.90139(19) 0.0357(9) Uani 1 1 d . . . . .
P2 P 0.6233(3) -0.1602(3) 0.86974(17) 0.0354(9) Uani 1 1 d . . . . .
P3 P -0.0645(3) 0.5987(3) 0.2781(2) 0.0476(10) Uani 1 1 d D . . . .
P4 P 0.2910(3) 0.5768(3) 0.30780(19) 0.0412(10) Uani 1 1 d D . . . .
O1 O 0.2381(7) -0.1479(7) 0.8199(4) 0.045(2) Uani 1 1 d . . . . .
O2 O 0.6020(7) -0.0979(7) 0.7859(4) 0.047(2) Uani 1 1 d . . . . .
O3 O 0.3167(9) 0.0602(7) 0.5997(5) 0.061(3) Uani 1 1 d . . . . .
O4 O -0.0357(8) 0.4677(7) 0.3025(6) 0.060(3) Uani 1 1 d . . . . .
O5 O 0.3505(7) 0.4454(7) 0.3378(5) 0.051(3) Uani 1 1 d . . . . .
O6 O 0.2730(8) 0.1271(6) 0.3720(4) 0.044(2) Uani 1 1 d . . . . .
C1 C 0.3153(10) -0.1058(10) 0.7766(6) 0.033(3) Uani 1 1 d . . . . .
C2 C 0.4204(12) -0.1230(10) 0.8037(7) 0.043(4) Uani 1 1 d . . . . .
C3 C 0.4917(11) -0.0833(10) 0.7602(7) 0.035(3) Uani 1 1 d . . . . .
C4 C 0.4629(13) -0.0231(9) 0.6907(6) 0.043(4) Uani 1 1 d . . . . .
H4 H 0.513597 0.004062 0.662002 0.052 Uiso 1 1 calc R U . . .
C5 C 0.3579(14) -0.0071(11) 0.6681(6) 0.047(4) Uani 1 1 d . . . . .
C6 C 0.2796(13) -0.0476(11) 0.7085(7) 0.053(4) Uani 1 1 d . . . . .
H6 H 0.207496 -0.035961 0.690628 0.064 Uiso 1 1 calc R U . . .
C7 C 0.0818(12) 0.4077(10) 0.3199(7) 0.041(3) Uani 1 1 d . . . . .
C8 C 0.1620(12) 0.4601(10) 0.3185(6) 0.040(3) Uani 1 1 d . . . . .
C9 C 0.2753(12) 0.3980(10) 0.3388(7) 0.044(4) Uani 1 1 d . . . . .
C10 C 0.3151(13) 0.2864(10) 0.3568(7) 0.048(4) Uani 1 1 d . . . . .
H10 H 0.393553 0.244571 0.367444 0.057 Uiso 1 1 calc R U . . .
C11 C 0.2348(13) 0.2401(10) 0.3582(6) 0.043(4) Uani 1 1 d . . . . .
C12 C 0.1177(12) 0.2978(10) 0.3414(6) 0.041(3) Uani 1 1 d . . . . .
H12 H 0.065357 0.263967 0.344506 0.049 Uiso 1 1 calc R U . . .
N13 N 0.3956(10) -0.0814(8) 0.5588(6) 0.043(3) Uani 1 1 d . . . . .
C14 C 0.4018(11) -0.1061(9) 0.5038(7) 0.037(3) Uani 1 1 d . . . . .
N15 N 0.3620(10) -0.0411(8) 0.4405(5) 0.044(3) Uani 1 1 d . . . . .
C16 C 0.3090(11) 0.0618(10) 0.4370(6) 0.035(3) Uani 1 1 d . . . . .
N17 N 0.2973(8) 0.0978(7) 0.4875(5) 0.030(2) Uani 1 1 d . . . . .
C18 C 0.3378(11) 0.0213(11) 0.5480(6) 0.039(3) Uani 1 1 d . . . . .
C19 C 0.2851(12) -0.3442(10) 0.9168(8) 0.048(4) Uani 1 1 d . . . . .
C20 C 0.3845(17) -0.3923(11) 0.8764(10) 0.097(7) Uani 1 1 d . . . . .
H20A H 0.389035 -0.462771 0.880629 0.146 Uiso 1 1 calc R U . . .
H20B H 0.456049 -0.396820 0.894188 0.146 Uiso 1 1 calc R U . . .
H20C H 0.371345 -0.347963 0.828800 0.146 Uiso 1 1 calc R U . . .
C21 C 0.3157(15) -0.4121(12) 0.9944(9) 0.081(6) Uani 1 1 d . . . . .
H21A H 0.334115 -0.486230 1.000544 0.121 Uiso 1 1 calc R U . . .
H21B H 0.250355 -0.388373 1.020688 0.121 Uiso 1 1 calc R U . . .
H21C H 0.381434 -0.403651 1.009710 0.121 Uiso 1 1 calc R U . . .
C22 C 0.1696(14) -0.3442(14) 0.8925(11) 0.095(7) Uani 1 1 d . . . . .
H22A H 0.183716 -0.411155 0.886145 0.143 Uiso 1 1 calc R U . . .
H22B H 0.140477 -0.286657 0.849801 0.143 Uiso 1 1 calc R U . . .
H22C H 0.113458 -0.334735 0.926665 0.143 Uiso 1 1 calc R U . . .
C23 C 0.1685(11) -0.1243(10) 0.9426(7) 0.042(3) Uani 1 1 d . . . . .
C24 C 0.1813(13) -0.0165(12) 0.9175(9) 0.074(5) Uani 1 1 d . . . . .
H24A H 0.109754 0.037425 0.922335 0.111 Uiso 1 1 calc R U . . .
H24B H 0.199515 0.000547 0.869960 0.111 Uiso 1 1 calc R U . . .
H24C H 0.242692 -0.019073 0.944306 0.111 Uiso 1 1 calc R U . . .
C25 C 0.1913(15) -0.1710(14) 1.0194(9) 0.099(7) Uani 1 1 d . . . . .
H25A H 0.135027 -0.124783 1.040493 0.148 Uiso 1 1 calc R U . . .
H25B H 0.267943 -0.177692 1.030765 0.148 Uiso 1 1 calc R U . . .
H25C H 0.185562 -0.240378 1.035861 0.148 Uiso 1 1 calc R U . . .
C26 C 0.0467(14) -0.1115(15) 0.9222(11) 0.098(7) Uani 1 1 d . . . . .
H26A H -0.009419 -0.048337 0.928956 0.146 Uiso 1 1 calc R U . . .
H26B H 0.029914 -0.173045 0.950208 0.146 Uiso 1 1 calc R U . . .
H26C H 0.043004 -0.105030 0.874644 0.146 Uiso 1 1 calc R U . . .
C27 C 0.7606(11) -0.2765(12) 0.8737(8) 0.053(4) Uani 1 1 d . . . . .
C28 C 0.8494(12) -0.2468(12) 0.8259(8) 0.060(4) Uani 1 1 d . . . . .
H28A H 0.909840 -0.310600 0.822865 0.089 Uiso 1 1 calc R U . . .
H28B H 0.882223 -0.208417 0.843414 0.089 Uiso 1 1 calc R U . . .
H28C H 0.812774 -0.202305 0.781073 0.089 Uiso 1 1 calc R U . . .
C29 C 0.7215(12) -0.3490(10) 0.8471(9) 0.062(5) Uani 1 1 d . . . . .
H29A H 0.785861 -0.414702 0.851649 0.093 Uiso 1 1 calc R U . . .
H29B H 0.694966 -0.312619 0.799527 0.093 Uiso 1 1 calc R U . . .
H29C H 0.659399 -0.364522 0.873610 0.093 Uiso 1 1 calc R U . . .
C30 C 0.8045(14) -0.3368(15) 0.9493(10) 0.098(7) Uani 1 1 d . . . . .
H30A H 0.857878 -0.407955 0.954212 0.147 Uiso 1 1 calc R U . . .
H30B H 0.739870 -0.340515 0.977334 0.147 Uiso 1 1 calc R U . . .
H30C H 0.843293 -0.299582 0.963575 0.147 Uiso 1 1 calc R U . . .
C31 C 0.6430(12) -0.0560(11) 0.8939(8) 0.051(4) Uani 1 1 d . . . . .
C32 C 0.5259(13) 0.0381(12) 0.8797(10) 0.087(6) Uani 1 1 d . . . . .
H32A H 0.532913 0.094019 0.892734 0.131 Uiso 1 1 calc R U . . .
H32B H 0.467976 0.014264 0.905962 0.131 Uiso 1 1 calc R U . . .
H32C H 0.503416 0.064822 0.831567 0.131 Uiso 1 1 calc R U . . .
C33 C 0.6729(18) -0.0916(15) 0.9711(10) 0.106(7) Uani 1 1 d . . . . .
H33A H 0.621185 -0.039088 0.989587 0.158 Uiso 1 1 calc R U . . .
H33B H 0.751595 -0.098851 0.977982 0.158 Uiso 1 1 calc R U . . .
H33C H 0.664708 -0.159251 0.994007 0.158 Uiso 1 1 calc R U . . .
C34 C 0.7358(14) -0.0113(13) 0.8550(10) 0.091(7) Uani 1 1 d . . . . .
H34A H 0.724882 0.054819 0.861787 0.137 Uiso 1 1 calc R U . . .
H34B H 0.727372 0.001218 0.806741 0.137 Uiso 1 1 calc R U . . .
H34C H 0.812167 -0.062282 0.872536 0.137 Uiso 1 1 calc R U . . .
C35 C -0.170(2) 0.640(2) 0.3387(13) 0.087(5) Uani 0.51(4) 1 d D U P A 1
C36 C -0.242(4) 0.7570(19) 0.313(2) 0.091(7) Uani 0.51(4) 1 d D U P A 1
H36A H -0.280247 0.775174 0.269486 0.137 Uiso 0.51(4) 1 calc R U P A 1
H36B H -0.193122 0.797382 0.307737 0.137 Uiso 0.51(4) 1 calc R U P A 1
H36C H -0.299427 0.773647 0.345546 0.137 Uiso 0.51(4) 1 calc R U P A 1
C37 C -0.250(3) 0.580(3) 0.354(2) 0.087(6) Uani 0.51(4) 1 d D U P A 1
H37A H -0.294849 0.592005 0.391957 0.131 Uiso 0.51(4) 1 calc R U P A 1
H37B H -0.205352 0.505005 0.364499 0.131 Uiso 0.51(4) 1 calc R U P A 1
H37C H -0.301220 0.604676 0.313931 0.131 Uiso 0.51(4) 1 calc R U P A 1
C38 C -0.108(3) 0.616(4) 0.4048(19) 0.091(6) Uani 0.51(4) 1 d D U P A 1
H38A H -0.163925 0.640560 0.436155 0.137 Uiso 0.51(4) 1 calc R U P A 1
H38B H -0.054552 0.652676 0.396190 0.137 Uiso 0.51(4) 1 calc R U P A 1
H38C H -0.066770 0.540563 0.424639 0.137 Uiso 0.51(4) 1 calc R U P A 1
C35B C -0.160(2) 0.634(2) 0.3443(13) 0.088(5) Uani 0.49(4) 1 d D U P A 2
C36B C -0.186(4) 0.745(2) 0.343(3) 0.094(6) Uani 0.49(4) 1 d D U P A 2
H36D H -0.235718 0.795718 0.303299 0.142 Uiso 0.49(4) 1 calc R U P A 2
H36E H -0.114273 0.757599 0.340856 0.142 Uiso 0.49(4) 1 calc R U P A 2
H36F H -0.223376 0.754566 0.383914 0.142 Uiso 0.49(4) 1 calc R U P A 2
C37B C -0.273(3) 0.618(3) 0.349(3) 0.091(7) Uani 0.49(4) 1 d D U P A 2
H37D H -0.321789 0.665593 0.308417 0.136 Uiso 0.49(4) 1 calc R U P A 2
H37E H -0.258900 0.545107 0.353240 0.136 Uiso 0.49(4) 1 calc R U P A 2
H37F H -0.311183 0.632171 0.388768 0.136 Uiso 0.49(4) 1 calc R U P A 2
C38B C -0.087(3) 0.559(3) 0.408(2) 0.090(8) Uani 0.49(4) 1 d D U P A 2
H38D H -0.130872 0.565596 0.447796 0.135 Uiso 0.49(4) 1 calc R U P A 2
H38E H -0.019256 0.575198 0.409622 0.135 Uiso 0.49(4) 1 calc R U P A 2
H38F H -0.063745 0.486408 0.408463 0.135 Uiso 0.49(4) 1 calc R U P A 2
C39 C -0.140(2) 0.643(2) 0.1925(10) 0.073(5) Uani 0.43(3) 1 d D U P A 1
C40 C -0.206(3) 0.573(3) 0.194(3) 0.074(6) Uani 0.43(3) 1 d D U P A 1
H40A H -0.283857 0.616479 0.174529 0.112 Uiso 0.43(3) 1 calc R U P A 1
H40B H -0.209094 0.529050 0.240460 0.112 Uiso 0.43(3) 1 calc R U P A 1
H40C H -0.167719 0.527188 0.167226 0.112 Uiso 0.43(3) 1 calc R U P A 1
C41 C -0.222(4) 0.759(2) 0.179(2) 0.079(7) Uani 0.43(3) 1 d D U P A 1
H41A H -0.209879 0.802978 0.134215 0.119 Uiso 0.43(3) 1 calc R U P A 1
H41B H -0.208103 0.784333 0.213338 0.119 Uiso 0.43(3) 1 calc R U P A 1
H41C H -0.301157 0.762375 0.179806 0.119 Uiso 0.43(3) 1 calc R U P A 1
C42 C -0.048(3) 0.637(4) 0.139(2) 0.082(7) Uani 0.43(3) 1 d D U P A 1
H42A H -0.027469 0.570767 0.130636 0.123 Uiso 0.43(3) 1 calc R U P A 1
H42B H 0.019142 0.641592 0.155430 0.123 Uiso 0.43(3) 1 calc R U P A 1
H42C H -0.079524 0.695809 0.096835 0.123 Uiso 0.43(3) 1 calc R U P A 1
C39B C -0.1275(17) 0.6394(15) 0.1895(9) 0.071(5) Uani 0.57(3) 1 d D U P A 2
C40B C -0.232(2) 0.609(2) 0.1881(19) 0.070(6) Uani 0.57(3) 1 d D U P A 2
H40D H -0.270387 0.643856 0.142867 0.105 Uiso 0.57(3) 1 calc R U P A 2
H40E H -0.285832 0.630969 0.220948 0.105 Uiso 0.57(3) 1 calc R U P A 2
H40F H -0.207311 0.532707 0.199486 0.105 Uiso 0.57(3) 1 calc R U P A 2
C41B C -0.159(3) 0.7594(16) 0.1520(18) 0.080(6) Uani 0.57(3) 1 d D U P A 2
H41D H -0.090432 0.776241 0.147651 0.120 Uiso 0.57(3) 1 calc R U P A 2
H41E H -0.213770 0.798628 0.177820 0.120 Uiso 0.57(3) 1 calc R U P A 2
H41F H -0.193593 0.778805 0.107113 0.120 Uiso 0.57(3) 1 calc R U P A 2
C42B C -0.026(2) 0.576(3) 0.1558(16) 0.078(7) Uani 0.57(3) 1 d D U P A 2
H42D H -0.026511 0.505264 0.166267 0.118 Uiso 0.57(3) 1 calc R U P A 2
H42E H 0.045422 0.571619 0.173176 0.118 Uiso 0.57(3) 1 calc R U P A 2
H42F H -0.034752 0.611539 0.106871 0.118 Uiso 0.57(3) 1 calc R U P A 2
C43 C 0.3258(18) 0.6127(16) 0.3799(9) 0.059(4) Uani 0.55(5) 1 d D U P A 1
C44 C 0.238(3) 0.586(3) 0.4321(17) 0.066(6) Uani 0.55(5) 1 d D U P A 1
H44A H 0.273294 0.558296 0.477784 0.099 Uiso 0.55(5) 1 calc R U P A 1
H44B H 0.216156 0.533035 0.424060 0.099 Uiso 0.55(5) 1 calc R U P A 1
H44C H 0.170924 0.649478 0.427111 0.099 Uiso 0.55(5) 1 calc R U P A 1
C45 C 0.4494(18) 0.550(3) 0.4119(18) 0.062(6) Uani 0.55(5) 1 d D U P A 1
H45A H 0.502092 0.537000 0.376597 0.093 Uiso 0.55(5) 1 calc R U P A 1
H45B H 0.453259 0.482206 0.445238 0.093 Uiso 0.55(5) 1 calc R U P A 1
H45C H 0.470750 0.589720 0.434121 0.093 Uiso 0.55(5) 1 calc R U P A 1
C46 C 0.301(3) 0.7328(16) 0.3552(17) 0.064(6) Uani 0.55(5) 1 d D U P A 1
H46A H 0.327747 0.750344 0.390134 0.096 Uiso 0.55(5) 1 calc R U P A 1
H46B H 0.218737 0.771714 0.345928 0.096 Uiso 0.55(5) 1 calc R U P A 1
H46C H 0.340524 0.751867 0.313871 0.096 Uiso 0.55(5) 1 calc R U P A 1
C43B C 0.317(2) 0.6066(19) 0.3847(10) 0.060(5) Uani 0.45(5) 1 d D U P A 2
C44B C 0.276(3) 0.536(3) 0.4470(18) 0.056(6) Uani 0.45(5) 1 d D U P A 2
H44D H 0.203001 0.578835 0.459644 0.084 Uiso 0.45(5) 1 calc R U P A 2
H44E H 0.332549 0.506034 0.484898 0.084 Uiso 0.45(5) 1 calc R U P A 2
H44F H 0.266853 0.479692 0.435816 0.084 Uiso 0.45(5) 1 calc R U P A 2
C45B C 0.448(2) 0.577(3) 0.393(2) 0.063(7) Uani 0.45(5) 1 d D U P A 2
H45D H 0.473775 0.619585 0.352493 0.095 Uiso 0.45(5) 1 calc R U P A 2
H45E H 0.487795 0.502786 0.399137 0.095 Uiso 0.45(5) 1 calc R U P A 2
H45F H 0.465090 0.591518 0.432362 0.095 Uiso 0.45(5) 1 calc R U P A 2
C46B C 0.252(4) 0.725(2) 0.376(2) 0.070(7) Uani 0.45(5) 1 d D U P A 2
H46D H 0.171434 0.737687 0.382957 0.105 Uiso 0.45(5) 1 calc R U P A 2
H46E H 0.261033 0.768064 0.330333 0.105 Uiso 0.45(5) 1 calc R U P A 2
H46F H 0.283875 0.742449 0.409044 0.105 Uiso 0.45(5) 1 calc R U P A 2
C47 C 0.3812(18) 0.6031(16) 0.2362(10) 0.059(4) Uani 0.60(5) 1 d D U P A 1
C48 C 0.333(3) 0.585(2) 0.1768(16) 0.060(5) Uani 0.60(5) 1 d D U P A 1
H48A H 0.253017 0.630270 0.166225 0.089 Uiso 0.60(5) 1 calc R U P A 1
H48B H 0.340446 0.511058 0.190475 0.089 Uiso 0.60(5) 1 calc R U P A 1
H48C H 0.376928 0.600677 0.136887 0.089 Uiso 0.60(5) 1 calc R U P A 1
C49 C 0.508(2) 0.525(3) 0.2555(19) 0.065(6) Uani 0.60(5) 1 d D U P A 1
H49A H 0.556670 0.544602 0.218864 0.098 Uiso 0.60(5) 1 calc R U P A 1
H49B H 0.513075 0.453170 0.262463 0.098 Uiso 0.60(5) 1 calc R U P A 1
H49C H 0.534759 0.527172 0.296986 0.098 Uiso 0.60(5) 1 calc R U P A 1
C50 C 0.377(3) 0.7192(17) 0.2120(17) 0.063(6) Uani 0.60(5) 1 d D U P A 1
H50A H 0.435123 0.723138 0.237970 0.094 Uiso 0.60(5) 1 calc R U P A 1
H50B H 0.301677 0.765871 0.218924 0.094 Uiso 0.60(5) 1 calc R U P A 1
H50C H 0.392061 0.740957 0.163979 0.094 Uiso 0.60(5) 1 calc R U P A 1
C47B C 0.366(3) 0.610(2) 0.2298(12) 0.056(4) Uani 0.40(5) 1 d D U P A 2
C48B C 0.336(4) 0.554(3) 0.186(3) 0.058(6) Uani 0.40(5) 1 d D U P A 2
H48D H 0.253429 0.580950 0.176906 0.087 Uiso 0.40(5) 1 calc R U P A 2
H48E H 0.363528 0.478235 0.209827 0.087 Uiso 0.40(5) 1 calc R U P A 2
H48F H 0.372991 0.567912 0.142695 0.087 Uiso 0.40(5) 1 calc R U P A 2
C49B C 0.499(3) 0.569(4) 0.241(3) 0.060(6) Uani 0.40(5) 1 d D U P A 2
H49D H 0.532941 0.590983 0.198096 0.091 Uiso 0.40(5) 1 calc R U P A 2
H49E H 0.529317 0.492283 0.260609 0.091 Uiso 0.40(5) 1 calc R U P A 2
H49F H 0.518085 0.598223 0.272360 0.091 Uiso 0.40(5) 1 calc R U P A 2
C50B C 0.320(4) 0.732(2) 0.191(2) 0.060(7) Uani 0.40(5) 1 d D U P A 2
H50D H 0.370290 0.762660 0.201367 0.090 Uiso 0.40(5) 1 calc R U P A 2
H50E H 0.242870 0.764700 0.204132 0.090 Uiso 0.40(5) 1 calc R U P A 2
H50F H 0.317589 0.745202 0.141984 0.090 Uiso 0.40(5) 1 calc R U P A 2

loop_
_atom_site_aniso_label
_atom_site_aniso_U_11
_atom_site_aniso_U_22
_atom_site_aniso_U_33
_atom_site_aniso_U_23
_atom_site_aniso_U_13
_atom_site_aniso_U_12
Pd1 0.0490(6) 0.0448(5) 0.0361(7) -0.0086(6) -0.0044(6) -0.0136(4)
Cl1 0.071(3) 0.073(2) 0.048(2) -0.002(2) 0.0007(19) -0.0264(19)
Ni1 0.0490(6) 0.0448(5) 0.0361(7) -0.0086(6) -0.0044(6) -0.0136(4)
Cl2 0.071(3) 0.073(2) 0.048(2) -0.002(2) 0.0007(19) -0.0264(19)
Pd2 0.0490(6) 0.0448(5) 0.0361(7) -0.0086(6) -0.0044(6) -0.0136(4)
Cl2B 0.071(3) 0.073(2) 0.048(2) -0.002(2) 0.0007(19) -0.0264(19)
Cl3 0.129(4) 0.0292(19) 0.068(3) -0.016(2) -0.045(3) 0.011(2)
P1 0.030(2) 0.041(2) 0.0277(19) -0.0055(17) -0.0037(18) -0.0078(16)
P2 0.038(2) 0.041(2) 0.0267(19) -0.0079(16) -0.0025(16) -0.0169(18)
P3 0.036(2) 0.034(2) 0.065(3) -0.014(2) -0.006(2) -0.0059(18)
P4 0.048(2) 0.041(2) 0.034(2) -0.0064(18) -0.0029(18) -0.0212(19)
O1 0.047(6) 0.054(6) 0.033(5) -0.012(5) -0.012(5) -0.019(5)
O2 0.045(6) 0.061(6) 0.021(5) 0.002(4) -0.003(4) -0.017(5)
O3 0.082(8) 0.039(5) 0.027(6) 0.001(5) -0.013(5) 0.006(5)
O4 0.033(6) 0.042(6) 0.093(9) -0.012(6) -0.019(6) -0.005(5)
O5 0.035(6) 0.041(5) 0.060(7) 0.010(5) -0.017(5) -0.017(5)
O6 0.070(7) 0.026(5) 0.020(5) 0.003(4) -0.013(5) -0.006(5)
C1 0.025(7) 0.039(7) 0.025(7) -0.001(6) -0.009(6) -0.008(6)
C2 0.049(10) 0.051(9) 0.030(8) -0.007(7) -0.004(7) -0.022(8)
C3 0.024(7) 0.038(7) 0.034(8) -0.012(6) -0.003(6) 0.001(6)
C4 0.066(10) 0.034(7) 0.019(7) -0.004(6) -0.003(7) -0.011(7)
C5 0.068(11) 0.043(8) 0.016(7) -0.006(6) -0.007(7) -0.007(8)
C6 0.051(10) 0.059(9) 0.036(9) -0.017(8) -0.013(8) -0.001(8)
C7 0.046(9) 0.037(8) 0.036(8) -0.009(7) -0.004(7) -0.012(7)
C8 0.049(9) 0.044(8) 0.018(7) -0.004(6) 0.005(7) -0.015(7)
C9 0.046(10) 0.033(8) 0.026(8) 0.006(6) -0.005(7) 0.001(7)
C10 0.053(10) 0.037(8) 0.037(8) -0.003(7) -0.006(7) -0.007(7)
C11 0.071(11) 0.033(7) 0.016(7) -0.001(6) -0.003(7) -0.016(8)
C12 0.049(9) 0.046(8) 0.027(8) -0.002(6) 0.000(7) -0.025(7)
N13 0.053(8) 0.019(6) 0.034(7) 0.000(5) -0.010(6) 0.006(5)
C14 0.048(9) 0.024(7) 0.024(7) 0.006(6) -0.013(6) -0.005(6)
N15 0.071(9) 0.030(6) 0.017(6) -0.002(5) -0.012(6) -0.005(6)
C16 0.033(8) 0.030(7) 0.028(8) -0.007(6) 0.003(6) 0.000(6)
N17 0.025(6) 0.026(5) 0.022(6) -0.009(5) 0.000(5) 0.008(5)
C18 0.044(9) 0.047(9) 0.017(7) -0.004(7) -0.016(7) -0.010(7)
C19 0.049(9) 0.037(8) 0.053(10) -0.026(8) 0.004(8) -0.003(7)
C20 0.158(19) 0.030(8) 0.099(15) -0.040(10) 0.045(14) -0.020(10)
C21 0.112(16) 0.054(10) 0.070(13) -0.019(10) 0.011(11) -0.027(10)
C22 0.069(13) 0.085(13) 0.15(2) -0.041(13) -0.023(13) -0.037(11)
C23 0.036(9) 0.048(8) 0.043(9) -0.025(7) 0.015(7) -0.010(7)
C24 0.058(11) 0.067(11) 0.077(14) -0.019(10) 0.007(10) -0.007(9)
C25 0.082(14) 0.099(14) 0.065(14) -0.020(11) 0.020(11) 0.012(11)
C26 0.053(12) 0.115(16) 0.13(2) -0.054(15) 0.039(12) -0.028(11)
C27 0.022(8) 0.061(10) 0.072(11) -0.033(9) 0.001(8) 0.000(7)
C28 0.040(9) 0.073(11) 0.069(11) -0.027(9) 0.002(8) -0.021(8)
C29 0.059(11) 0.037(8) 0.095(14) -0.035(9) -0.003(9) -0.011(8)
C30 0.049(12) 0.112(16) 0.074(14) -0.004(12) 0.004(10) 0.011(11)
C31 0.043(9) 0.048(9) 0.068(12) -0.026(8) 0.001(8) -0.016(8)
C32 0.065(12) 0.061(11) 0.134(19) -0.050(12) 0.012(11) -0.006(10)
C33 0.15(2) 0.122(17) 0.084(16) -0.050(14) -0.018(14) -0.080(15)
C34 0.083(14) 0.067(11) 0.120(17) -0.026(12) 0.044(13) -0.037(11)
C35 0.063(10) 0.095(10) 0.122(12) -0.073(11) 0.016(9) -0.017(8)
C36 0.070(14) 0.095(10) 0.126(15) -0.080(13) 0.018(12) -0.012(10)
C37 0.062(13) 0.101(13) 0.117(14) -0.074(13) 0.020(11) -0.019(10)
C38 0.073(13) 0.102(14) 0.121(13) -0.076(13) 0.017(10) -0.022(11)
C35B 0.064(10) 0.095(10) 0.122(12) -0.073(11) 0.017(9) -0.019(9)
C36B 0.074(14) 0.095(11) 0.129(15) -0.077(12) 0.018(12) -0.014(10)
C37B 0.061(12) 0.104(14) 0.120(14) -0.069(14) 0.024(11) -0.019(11)
C38B 0.069(13) 0.097(13) 0.120(14) -0.069(13) 0.019(10) -0.022(12)
C39 0.082(11) 0.050(7) 0.073(10) -0.010(8) -0.026(8) -0.014(8)
C40 0.083(13) 0.058(11) 0.075(13) -0.017(12) -0.031(11) -0.017(10)
C41 0.085(15) 0.050(8) 0.083(14) -0.007(11) -0.024(12) -0.012(10)
C42 0.093(13) 0.052(11) 0.076(12) -0.003(11) -0.019(9) -0.011(10)
C39B 0.081(11) 0.048(7) 0.073(10) -0.010(8) -0.027(8) -0.015(7)
C40B 0.086(11) 0.047(11) 0.072(12) -0.014(11) -0.038(10) -0.016(9)
C41B 0.088(14) 0.049(7) 0.086(13) -0.003(9) -0.023(11) -0.018(9)
C42B 0.093(12) 0.057(10) 0.063(13) -0.007(10) -0.028(10) -0.009(10)
C43 0.065(9) 0.084(8) 0.028(8) -0.019(8) -0.008(6) -0.027(8)
C44 0.072(10) 0.092(12) 0.028(10) -0.019(10) -0.001(8) -0.025(10)
C45 0.069(9) 0.085(11) 0.033(13) -0.013(10) -0.012(8) -0.031(9)
C46 0.070(13) 0.085(8) 0.032(11) -0.020(9) -0.002(10) -0.023(9)
C43B 0.068(9) 0.084(8) 0.030(8) -0.020(8) -0.010(7) -0.026(8)
C44B 0.056(12) 0.087(12) 0.021(11) -0.022(10) -0.010(9) -0.016(11)
C45B 0.067(9) 0.085(13) 0.028(13) -0.012(11) -0.007(9) -0.023(9)
C46B 0.073(12) 0.089(9) 0.040(12) -0.022(10) -0.003(10) -0.020(10)
C47 0.068(8) 0.065(8) 0.068(9) -0.031(7) 0.019(7) -0.047(7)
C48 0.074(10) 0.067(11) 0.059(11) -0.027(10) 0.022(8) -0.047(10)
C49 0.070(9) 0.069(11) 0.075(12) -0.029(12) 0.019(9) -0.044(9)
C50 0.072(13) 0.066(8) 0.072(13) -0.027(9) 0.018(11) -0.048(9)
C47B 0.069(8) 0.063(8) 0.066(9) -0.033(8) 0.019(8) -0.049(8)
C48B 0.074(11) 0.068(11) 0.055(12) -0.037(11) 0.018(10) -0.039(11)
C49B 0.069(9) 0.066(13) 0.071(13) -0.026(12) 0.023(10) -0.053(10)
C50B 0.072(13) 0.066(8) 0.068(13) -0.026(9) 0.019(12) -0.052(10)

loop_
_atom_type_symbol
_atom_type_description
_atom_type_scat_dispersion_real
_atom_type_scat_dispersion_imag
_atom_type_scat_source
C C 0.0033 0.0016 'International Tables Vol C Tables 4.2.6.8 and 6.1.1.4'
H H 0.0000 0.0000 'International Tables Vol C Tables 4.2.6.8 and 6.1.1.4'
N N 0.0061 0.0033 'International Tables Vol C Tables 4.2.6.8 and 6.1.1.4'
O O 0.0106 0.0060 'International Tables Vol C Tables 4.2.6.8 and 6.1.1.4'
P P 0.1023 0.0942 'International Tables Vol C Tables 4.2.6.8 and 6.1.1.4'
Cl Cl 0.1484 0.1585 'International Tables Vol C Tables 4.2.6.8 and 6.1.1.4'
Ni Ni 0.3393 1.1124 'International Tables Vol C Tables 4.2.6.8 and 6.1.1.4'
Pd Pd -0.9988 1.0072 'International Tables Vol C Tables 4.2.6.8 and 6.1.1.4'

loop_
_geom_angle_atom_site_label_1
_geom_angle_atom_site_label_2
_geom_angle_atom_site_label_3
_geom_angle
_geom_angle_site_symmetry_1
_geom_angle_site_symmetry_3
_geom_angle_publ_flag
C2 Pd1 P2 80.4(4) . . ?
C2 Pd1 P1 80.3(4) . . ?
P2 Pd1 P1 160.74(14) . . ?
C2 Pd1 Cl1 178.7(4) . . ?
P2 Pd1 Cl1 98.94(14) . . ?
P1 Pd1 Cl1 100.33(14) . . ?
C8 Ni1 P4 79.5(5) . . ?
C8 Ni1 P3 82.2(5) . . ?
P4 Ni1 P3 159.3(4) . . ?
C8 Ni1 Cl2 176.4(7) . . ?
P4 Ni1 Cl2 97.4(5) . . ?
P3 Ni1 Cl2 101.2(5) . . ?
C8 Pd2 P3 82.9(5) . . ?
C8 Pd2 P4 78.6(5) . . ?
P3 Pd2 P4 161.3(3) . . ?
C8 Pd2 Cl2B 179.7(6) . . ?
P3 Pd2 Cl2B 97.3(4) . . ?
P4 Pd2 Cl2B 101.2(4) . . ?
O1 P1 C19 100.5(6) . . ?
O1 P1 C23 100.2(5) . . ?
C19 P1 C23 114.4(6) . . ?
O1 P1 Pd1 105.5(4) . . ?
C19 P1 Pd1 116.2(4) . . ?
C23 P1 Pd1 116.6(5) . . ?
O2 P2 C31 98.5(6) . . ?
O2 P2 C27 100.6(6) . . ?
C31 P2 C27 114.2(6) . . ?
O2 P2 Pd1 105.9(4) . . ?
C31 P2 Pd1 117.1(5) . . ?
C27 P2 Pd1 116.5(5) . . ?
O4 P3 C35 102.8(9) . . ?
O4 P3 C35B 101.0(10) . . ?
O4 P3 C39 100.0(9) . . ?
C35 P3 C39 109.6(12) . . ?
O4 P3 C39B 99.0(7) . . ?
C35B P3 C39B 119.1(11) . . ?
O4 P3 Pd2 106.3(4) . . ?
C35B P3 Pd2 109.7(9) . . ?
C39B P3 Pd2 118.5(7) . . ?
O4 P3 Ni1 105.4(4) . . ?
C35 P3 Ni1 120.0(8) . . ?
C39 P3 Ni1 115.9(9) . . ?
O5 P4 C47 99.3(7) . . ?
O5 P4 C47B 102.6(10) . . ?
O5 P4 C43 101.6(7) . . ?
C47 P4 C43 111.8(10) . . ?
O5 P4 C43B 99.4(8) . . ?
C47B P4 C43B 121.5(13) . . ?
O5 P4 Ni1 105.7(4) . . ?
C47 P4 Ni1 113.9(8) . . ?
C43 P4 Ni1 120.9(7) . . ?
O5 P4 Pd2 105.9(4) . . ?
C47B P4 Pd2 114.0(10) . . ?
C43B P4 Pd2 110.6(9) . . ?
C1 O1 P1 113.3(7) . . ?
C3 O2 P2 112.8(7) . . ?
C18 O3 C5 121.1(10) . . ?
C7 O4 P3 112.1(8) . . ?
C9 O5 P4 113.0(8) . . ?
C16 O6 C11 117.9(10) . . ?
C2 C1 C6 122.7(12) . . ?
C2 C1 O1 119.2(11) . . ?
C6 C1 O1 118.1(11) . . ?
C3 C2 C1 117.0(12) . . ?
C3 C2 Pd1 121.5(10) . . ?
C1 C2 Pd1 121.5(10) . . ?
C2 C3 C4 124.2(13) . . ?
C2 C3 O2 119.3(11) . . ?
C4 C3 O2 116.4(12) . . ?
C5 C4 C3 115.5(13) . . ?
C5 C4 H4 122.2 . . ?
C3 C4 H4 122.2 . . ?
C4 C5 C6 124.5(13) . . ?
C4 C5 O3 119.8(13) . . ?
C6 C5 O3 115.6(13) . . ?
C1 C6 C5 116.0(13) . . ?
C1 C6 H6 122.0 . . ?
C5 C6 H6 122.0 . . ?
C12 C7 O4 118.1(12) . . ?
C12 C7 C8 121.5(13) . . ?
O4 C7 C8 120.3(11) . . ?
C9 C8 C7 118.3(12) . . ?
C9 C8 Ni1 122.3(11) . . ?
C7 C8 Ni1 118.9(10) . . ?
C9 C8 Pd2 123.3(11) . . ?
C7 C8 Pd2 118.4(10) . . ?
O5 C9 C8 119.0(12) . . ?
O5 C9 C10 119.8(13) . . ?
C8 C9 C10 121.1(14) . . ?
C11 C10 C9 118.3(13) . . ?
C11 C10 H10 120.9 . . ?
C9 C10 H10 120.9 . . ?
C10 C11 C12 123.7(12) . . ?
C10 C11 O6 119.8(13) . . ?
C12 C11 O6 116.3(12) . . ?
C7 C12 C11 117.0(12) . . ?
C7 C12 H12 121.5 . . ?
C11 C12 H12 121.5 . . ?
C14 N13 C18 113.0(11) . . ?
N13 C14 N15 127.9(12) . . ?
N13 C14 Cl3 116.9(9) . . ?
N15 C14 Cl3 115.2(11) . . ?
C14 N15 C16 112.4(11) . . ?
N17 C16 O6 122.0(11) . . ?
N17 C16 N15 126.2(11) . . ?
O6 C16 N15 111.6(11) . . ?
C16 N17 C18 113.6(10) . . ?
N13 C18 O3 121.4(11) . . ?
N13 C18 N17 126.6(12) . . ?
O3 C18 N17 112.1(11) . . ?
C20 C19 C22 110.3(15) . . ?
C20 C19 C21 107.7(13) . . ?
C22 C19 C21 110.8(13) . . ?
C20 C19 P1 103.8(10) . . ?
C22 C19 P1 114.5(10) . . ?
C21 C19 P1 109.3(10) . . ?
C19 C20 H20A 109.5 . . ?
C19 C20 H20B 109.5 . . ?
H20A C20 H20B 109.5 . . ?
C19 C20 H20C 109.5 . . ?
H20A C20 H20C 109.5 . . ?
H20B C20 H20C 109.5 . . ?
C19 C21 H21A 109.5 . . ?
C19 C21 H21B 109.5 . . ?
H21A C21 H21B 109.5 . . ?
C19 C21 H21C 109.5 . . ?
H21A C21 H21C 109.5 . . ?
H21B C21 H21C 109.5 . . ?
C19 C22 H22A 109.5 . . ?
C19 C22 H22B 109.5 . . ?
H22A C22 H22B 109.5 . . ?
C19 C22 H22C 109.5 . . ?
H22A C22 H22C 109.5 . . ?
H22B C22 H22C 109.5 . . ?
C25 C23 C24 108.6(14) . . ?
C25 C23 C26 111.2(13) . . ?
C24 C23 C26 110.0(12) . . ?
C25 C23 P1 109.1(10) . . ?
C24 C23 P1 104.4(9) . . ?
C26 C23 P1 113.4(11) . . ?
C23 C24 H24A 109.5 . . ?
C23 C24 H24B 109.5 . . ?
H24A C24 H24B 109.5 . . ?
C23 C24 H24C 109.5 . . ?
H24A C24 H24C 109.5 . . ?
H24B C24 H24C 109.5 . . ?
C23 C25 H25A 109.5 . . ?
C23 C25 H25B 109.5 . . ?
H25A C25 H25B 109.5 . . ?
C23 C25 H25C 109.5 . . ?
H25A C25 H25C 109.5 . . ?
H25B C25 H25C 109.5 . . ?
C23 C26 H26A 109.5 . . ?
C23 C26 H26B 109.5 . . ?
H26A C26 H26B 109.5 . . ?
C23 C26 H26C 109.5 . . ?
H26A C26 H26C 109.5 . . ?
H26B C26 H26C 109.5 . . ?
C28 C27 C30 114.8(13) . . ?
C28 C27 C29 106.8(13) . . ?
C30 C27 C29 108.7(15) . . ?
C28 C27 P2 113.6(11) . . ?
C30 C27 P2 108.4(11) . . ?
C29 C27 P2 103.9(9) . . ?
C27 C28 H28A 109.5 . . ?
C27 C28 H28B 109.5 . . ?
H28A C28 H28B 109.5 . . ?
C27 C28 H28C 109.5 . . ?
H28A C28 H28C 109.5 . . ?
H28B C28 H28C 109.5 . . ?
C27 C29 H29A 109.5 . . ?
C27 C29 H29B 109.5 . . ?
H29A C29 H29B 109.5 . . ?
C27 C29 H29C 109.5 . . ?
H29A C29 H29C 109.5 . . ?
H29B C29 H29C 109.5 . . ?
C27 C30 H30A 109.5 . . ?
C27 C30 H30B 109.5 . . ?
H30A C30 H30B 109.5 . . ?
C27 C30 H30C 109.5 . . ?
H30A C30 H30C 109.5 . . ?
H30B C30 H30C 109.5 . . ?
C33 C31 C32 105.8(14) . . ?
C33 C31 C34 107.1(14) . . ?
C32 C31 C34 107.4(13) . . ?
C33 C31 P2 112.3(11) . . ?
C32 C31 P2 107.3(10) . . ?
C34 C31 P2 116.2(11) . . ?
C31 C32 H32A 109.5 . . ?
C31 C32 H32B 109.5 . . ?
H32A C32 H32B 109.5 . . ?
C31 C32 H32C 109.5 . . ?
H32A C32 H32C 109.5 . . ?
H32B C32 H32C 109.5 . . ?
C31 C33 H33A 109.5 . . ?
C31 C33 H33B 109.5 . . ?
H33A C33 H33B 109.5 . . ?
C31 C33 H33C 109.5 . . ?
H33A C33 H33C 109.5 . . ?
H33B C33 H33C 109.5 . . ?
C31 C34 H34A 109.5 . . ?
C31 C34 H34B 109.5 . . ?
H34A C34 H34B 109.5 . . ?
C31 C34 H34C 109.5 . . ?
H34A C34 H34C 109.5 . . ?
H34B C34 H34C 109.5 . . ?
C37 C35 C38 108.1(11) . . ?
C37 C35 C36 108.0(11) . . ?
C38 C35 C36 107.7(11) . . ?
C37 C35 P3 110(2) . . ?
C38 C35 P3 110(2) . . ?
C36 C35 P3 113(2) . . ?
C35 C36 H36A 109.5 . . ?
C35 C36 H36B 109.5 . . ?
H36A C36 H36B 109.5 . . ?
C35 C36 H36C 109.5 . . ?
H36A C36 H36C 109.5 . . ?
H36B C36 H36C 109.5 . . ?
C35 C37 H37A 109.5 . . ?
C35 C37 H37B 109.5 . . ?
H37A C37 H37B 109.5 . . ?
C35 C37 H37C 109.5 . . ?
H37A C37 H37C 109.5 . . ?
H37B C37 H37C 109.5 . . ?
C35 C38 H38A 109.5 . . ?
C35 C38 H38B 109.5 . . ?
H38A C38 H38B 109.5 . . ?
C35 C38 H38C 109.5 . . ?
H38A C38 H38C 109.5 . . ?
H38B C38 H38C 109.5 . . ?
C37B C35B C38B 108.1(11) . . ?
C37B C35B C36B 107.7(11) . . ?
C38B C35B C36B 107.7(11) . . ?
C37B C35B P3 118(3) . . ?
C38B C35B P3 101(2) . . ?
C36B C35B P3 113(2) . . ?
C35B C36B H36D 109.5 . . ?
C35B C36B H36E 109.5 . . ?
H36D C36B H36E 109.5 . . ?
C35B C36B H36F 109.5 . . ?
H36D C36B H36F 109.5 . . ?
H36E C36B H36F 109.5 . . ?
C35B C37B H37D 109.5 . . ?
C35B C37B H37E 109.5 . . ?
H37D C37B H37E 109.5 . . ?
C35B C37B H37F 109.5 . . ?
H37D C37B H37F 109.5 . . ?
H37E C37B H37F 109.5 . . ?
C35B C38B H38D 109.5 . . ?
C35B C38B H38E 109.5 . . ?
H38D C38B H38E 109.5 . . ?
C35B C38B H38F 109.5 . . ?
H38D C38B H38F 109.5 . . ?
H38E C38B H38F 109.5 . . ?
C40 C39 C42 110.7(10) . . ?
C40 C39 C41 110.8(10) . . ?
C42 C39 C41 110.5(10) . . ?
C40 C39 P3 110(2) . . ?
C42 C39 P3 108(2) . . ?
C41 C39 P3 107(2) . . ?
C39 C40 H40A 109.5 . . ?
C39 C40 H40B 109.5 . . ?
H40A C40 H40B 109.5 . . ?
C39 C40 H40C 109.5 . . ?
H40A C40 H40C 109.5 . . ?
H40B C40 H40C 109.5 . . ?
C39 C41 H41A 109.5 . . ?
C39 C41 H41B 109.5 . . ?
H41A C41 H41B 109.5 . . ?
C39 C41 H41C 109.5 . . ?
H41A C41 H41C 109.5 . . ?
H41B C41 H41C 109.5 . . ?
C39 C42 H42A 109.5 . . ?
C39 C42 H42B 109.5 . . ?
H42A C42 H42B 109.5 . . ?
C39 C42 H42C 109.5 . . ?
H42A C42 H42C 109.5 . . ?
H42B C42 H42C 109.5 . . ?
C42B C39B C40B 110.2(9) . . ?
C42B C39B C41B 110.0(9) . . ?
C40B C39B C41B 110.1(9) . . ?
C42B C39B P3 102.1(16) . . ?
C40B C39B P3 113.2(18) . . ?
C41B C39B P3 111.0(18) . . ?
C39B C40B H40D 109.5 . . ?
C39B C40B H40E 109.5 . . ?
H40D C40B H40E 109.5 . . ?
C39B C40B H40F 109.5 . . ?
H40D C40B H40F 109.5 . . ?
H40E C40B H40F 109.5 . . ?
C39B C41B H41D 109.5 . . ?
C39B C41B H41E 109.5 . . ?
H41D C41B H41E 109.5 . . ?
C39B C41B H41F 109.5 . . ?
H41D C41B H41F 109.5 . . ?
H41E C41B H41F 109.5 . . ?
C39B C42B H42D 109.5 . . ?
C39B C42B H42E 109.5 . . ?
H42D C42B H42E 109.5 . . ?
C39B C42B H42F 109.5 . . ?
H42D C42B H42F 109.5 . . ?
H42E C42B H42F 109.5 . . ?
C44 C43 C46 110.3(9) . . ?
C44 C43 C45 110.1(9) . . ?
C46 C43 C45 110.4(9) . . ?
C44 C43 P4 101.8(17) . . ?
C46 C43 P4 109.1(16) . . ?
C45 C43 P4 114.9(19) . . ?
C43 C44 H44A 109.5 . . ?
C43 C44 H44B 109.5 . . ?
H44A C44 H44B 109.5 . . ?
C43 C44 H44C 109.5 . . ?
H44A C44 H44C 109.5 . . ?
H44B C44 H44C 109.5 . . ?
C43 C45 H45A 109.5 . . ?
C43 C45 H45B 109.5 . . ?
H45A C45 H45B 109.5 . . ?
C43 C45 H45C 109.5 . . ?
H45A C45 H45C 109.5 . . ?
H45B C45 H45C 109.5 . . ?
C43 C46 H46A 109.5 . . ?
C43 C46 H46B 109.5 . . ?
H46A C46 H46B 109.5 . . ?
C43 C46 H46C 109.5 . . ?
H46A C46 H46C 109.5 . . ?
H46B C46 H46C 109.5 . . ?
C46B C43B C44B 110.2(9) . . ?
C46B C43B C45B 110.3(9) . . ?
C44B C43B C45B 110.1(9) . . ?
C46B C43B P4 111(2) . . ?
C44B C43B P4 108(2) . . ?
C45B C43B P4 107(2) . . ?
C43B C44B H44D 109.5 . . ?
C43B C44B H44E 109.5 . . ?
H44D C44B H44E 109.5 . . ?
C43B C44B H44F 109.5 . . ?
H44D C44B H44F 109.5 . . ?
H44E C44B H44F 109.5 . . ?
C43B C45B H45D 109.5 . . ?
C43B C45B H45E 109.5 . . ?
H45D C45B H45E 109.5 . . ?
C43B C45B H45F 109.5 . . ?
H45D C45B H45F 109.5 . . ?
H45E C45B H45F 109.5 . . ?
C43B C46B H46D 109.5 . . ?
C43B C46B H46E 109.5 . . ?
H46D C46B H46E 109.5 . . ?
C43B C46B H46F 109.5 . . ?
H46D C46B H46F 109.5 . . ?
H46E C46B H46F 109.5 . . ?
C50 C47 C48 109.0(9) . . ?
C50 C47 C49 109.4(9) . . ?
C48 C47 C49 108.9(9) . . ?
C50 C47 P4 112.2(17) . . ?
C48 C47 P4 106.7(19) . . ?
C49 C47 P4 110.6(18) . . ?
C47 C48 H48A 109.5 . . ?
C47 C48 H48B 109.5 . . ?
H48A C48 H48B 109.5 . . ?
C47 C48 H48C 109.5 . . ?
H48A C48 H48C 109.5 . . ?
H48B C48 H48C 109.5 . . ?
C47 C49 H49A 109.5 . . ?
C47 C49 H49B 109.5 . . ?
H49A C49 H49B 109.5 . . ?
C47 C49 H49C 109.5 . . ?
H49A C49 H49C 109.5 . . ?
H49B C49 H49C 109.5 . . ?
C47 C50 H50A 109.5 . . ?
C47 C50 H50B 109.5 . . ?
H50A C50 H50B 109.5 . . ?
C47 C50 H50C 109.5 . . ?
H50A C50 H50C 109.5 . . ?
H50B C50 H50C 109.5 . . ?
C50B C47B C49B 109.0(9) . . ?
C50B C47B C48B 108.9(10) . . ?
C49B C47B C48B 108.9(9) . . ?
C50B C47B P4 112(2) . . ?
C49B C47B P4 114(2) . . ?
C48B C47B P4 104(3) . . ?
C47B C48B H48D 109.5 . . ?
C47B C48B H48E 109.5 . . ?
H48D C48B H48E 109.5 . . ?
C47B C48B H48F 109.5 . . ?
H48D C48B H48F 109.5 . . ?
H48E C48B H48F 109.5 . . ?
C47B C49B H49D 109.5 . . ?
C47B C49B H49E 109.5 . . ?
H49D C49B H49E 109.5 . . ?
C47B C49B H49F 109.5 . . ?
H49D C49B H49F 109.5 . . ?
H49E C49B H49F 109.5 . . ?
C47B C50B H50D 109.5 . . ?
C47B C50B H50E 109.5 . . ?
H50D C50B H50E 109.5 . . ?
C47B C50B H50F 109.5 . . ?
H50D C50B H50F 109.5 . . ?
H50E C50B H50F 109.5 . . ?

loop_
_geom_bond_atom_site_label_1
_geom_bond_atom_site_label_2
_geom_bond_distance
_geom_bond_site_symmetry_2
_geom_bond_publ_flag
Pd1 C2 2.002(13) . ?
Pd1 P2 2.243(4) . ?
Pd1 P1 2.262(3) . ?
Pd1 Cl1 2.307(4) . ?
Ni1 C8 1.938(16) . ?
Ni1 P4 2.208(10) . ?
Ni1 P3 2.248(10) . ?
Ni1 Cl2 2.264(13) . ?
Pd2 C8 1.950(14) . ?
Pd2 P3 2.209(7) . ?
Pd2 P4 2.233(7) . ?
Pd2 Cl2B 2.253(12) . ?
Cl3 C14 1.705(13) . ?
P1 O1 1.653(9) . ?
P1 C19 1.868(13) . ?
P1 C23 1.873(13) . ?
P2 O2 1.647(8) . ?
P2 C31 1.822(14) . ?
P2 C27 1.870(14) . ?
P3 O4 1.664(9) . ?
P3 C35 1.82(2) . ?
P3 C35B 1.82(2) . ?
P3 C39 1.861(18) . ?
P3 C39B 1.865(18) . ?
P4 O5 1.643(9) . ?
P4 C47 1.806(16) . ?
P4 C47B 1.807(17) . ?
P4 C43 1.862(16) . ?
P4 C43B 1.862(16) . ?
O1 C1 1.416(14) . ?
O2 C3 1.424(15) . ?
O3 C18 1.331(15) . ?
O3 C5 1.418(14) . ?
O4 C7 1.391(15) . ?
O5 C9 1.337(16) . ?
O6 C16 1.344(14) . ?
O6 C11 1.431(14) . ?
C1 C2 1.364(17) . ?
C1 C6 1.379(17) . ?
C2 C3 1.348(18) . ?
C3 C4 1.395(16) . ?
C4 C5 1.330(19) . ?
C4 H4 0.9300 . ?
C5 C6 1.392(19) . ?
C6 H6 0.9300 . ?
C7 C12 1.376(17) . ?
C7 C8 1.445(18) . ?
C8 C9 1.361(17) . ?
C9 C10 1.402(17) . ?
C10 C11 1.379(19) . ?
C10 H10 0.9300 . ?
C11 C12 1.381(17) . ?
C12 H12 0.9300 . ?
N13 C14 1.289(16) . ?
N13 C18 1.319(15) . ?
C14 N15 1.325(15) . ?
N15 C16 1.346(15) . ?
C16 N17 1.292(15) . ?
N17 C18 1.332(14) . ?
C19 C20 1.51(2) . ?
C19 C22 1.56(2) . ?
C19 C21 1.56(2) . ?
C20 H20A 0.9600 . ?
C20 H20B 0.9600 . ?
C20 H20C 0.9600 . ?
C21 H21A 0.9600 . ?
C21 H21B 0.9600 . ?
C21 H21C 0.9600 . ?
C22 H22A 0.9600 . ?
C22 H22B 0.9600 . ?
C22 H22C 0.9600 . ?
C23 C25 1.50(2) . ?
C23 C24 1.513(19) . ?
C23 C26 1.53(2) . ?
C24 H24A 0.9600 . ?
C24 H24B 0.9600 . ?
C24 H24C 0.9600 . ?
C25 H25A 0.9600 . ?
C25 H25B 0.9600 . ?
C25 H25C 0.9600 . ?
C26 H26A 0.9600 . ?
C26 H26B 0.9600 . ?
C26 H26C 0.9600 . ?
C27 C28 1.504(19) . ?
C27 C30 1.53(2) . ?
C27 C29 1.554(19) . ?
C28 H28A 0.9600 . ?
C28 H28B 0.9600 . ?
C28 H28C 0.9600 . ?
C29 H29A 0.9600 . ?
C29 H29B 0.9600 . ?
C29 H29C 0.9600 . ?
C30 H30A 0.9600 . ?
C30 H30B 0.9600 . ?
C30 H30C 0.9600 . ?
C31 C33 1.53(2) . ?
C31 C32 1.533(19) . ?
C31 C34 1.560(19) . ?
C32 H32A 0.9600 . ?
C32 H32B 0.9600 . ?
C32 H32C 0.9600 . ?
C33 H33A 0.9600 . ?
C33 H33B 0.9600 . ?
C33 H33C 0.9600 . ?
C34 H34A 0.9600 . ?
C34 H34B 0.9600 . ?
C34 H34C 0.9600 . ?
C35 C37 1.489(14) . ?
C35 C38 1.493(14) . ?
C35 C36 1.493(14) . ?
C36 H36A 0.9600 . ?
C36 H36B 0.9600 . ?
C36 H36C 0.9600 . ?
C37 H37A 0.9600 . ?
C37 H37B 0.9600 . ?
C37 H37C 0.9600 . ?
C38 H38A 0.9600 . ?
C38 H38B 0.9600 . ?
C38 H38C 0.9600 . ?
C35B C37B 1.490(14) . ?
C35B C38B 1.494(14) . ?
C35B C36B 1.494(14) . ?
C36B H36D 0.9600 . ?
C36B H36E 0.9600 . ?
C36B H36F 0.9600 . ?
C37B H37D 0.9600 . ?
C37B H37E 0.9600 . ?
C37B H37F 0.9600 . ?
C38B H38D 0.9600 . ?
C38B H38E 0.9600 . ?
C38B H38F 0.9600 . ?
C39 C40 1.521(13) . ?
C39 C42 1.521(13) . ?
C39 C41 1.524(13) . ?
C40 H40A 0.9600 . ?
C40 H40B 0.9600 . ?
C40 H40C 0.9600 . ?
C41 H41A 0.9600 . ?
C41 H41B 0.9600 . ?
C41 H41C 0.9600 . ?
C42 H42A 0.9600 . ?
C42 H42B 0.9600 . ?
C42 H42C 0.9600 . ?
C39B C42B 1.524(13) . ?
C39B C40B 1.525(13) . ?
C39B C41B 1.528(13) . ?
C40B H40D 0.9600 . ?
C40B H40E 0.9600 . ?
C40B H40F 0.9600 . ?
C41B H41D 0.9600 . ?
C41B H41E 0.9600 . ?
C41B H41F 0.9600 . ?
C42B H42D 0.9600 . ?
C42B H42E 0.9600 . ?
C42B H42F 0.9600 . ?
C43 C44 1.526(12) . ?
C43 C46 1.527(12) . ?
C43 C45 1.527(12) . ?
C44 H44A 0.9600 . ?
C44 H44B 0.9600 . ?
C44 H44C 0.9600 . ?
C45 H45A 0.9600 . ?
C45 H45B 0.9600 . ?
C45 H45C 0.9600 . ?
C46 H46A 0.9600 . ?
C46 H46B 0.9600 . ?
C46 H46C 0.9600 . ?
C43B C46B 1.526(12) . ?
C43B C44B 1.527(12) . ?
C43B C45B 1.527(12) . ?
C44B H44D 0.9600 . ?
C44B H44E 0.9600 . ?
C44B H44F 0.9600 . ?
C45B H45D 0.9600 . ?
C45B H45E 0.9600 . ?
C45B H45F 0.9600 . ?
C46B H46D 0.9600 . ?
C46B H46E 0.9600 . ?
C46B H46F 0.9600 . ?
C47 C50 1.543(12) . ?
C47 C48 1.545(12) . ?
C47 C49 1.546(12) . ?
C48 H48A 0.9600 . ?
C48 H48B 0.9600 . ?
C48 H48C 0.9600 . ?
C49 H49A 0.9600 . ?
C49 H49B 0.9600 . ?
C49 H49C 0.9600 . ?
C50 H50A 0.9600 . ?
C50 H50B 0.9600 . ?
C50 H50C 0.9600 . ?
C47B C50B 1.545(12) . ?
C47B C49B 1.545(12) . ?
C47B C48B 1.547(12) . ?
C48B H48D 0.9600 . ?
C48B H48E 0.9600 . ?
C48B H48F 0.9600 . ?
C49B H49D 0.9600 . ?
C49B H49E 0.9600 . ?
C49B H49F 0.9600 . ?
C50B H50D 0.9600 . ?
C50B H50E 0.9600 . ?
C50B H50F 0.9600 . ?

loop_
_geom_hbond_atom_site_label_D
_geom_hbond_atom_site_label_H
_geom_hbond_atom_site_label_A
_geom_hbond_distance_DH
_geom_hbond_distance_HA
_geom_hbond_distance_DA
_geom_hbond_angle_DHA
_geom_hbond_site_symmetry_A
_geom_hbond_publ_flag
C4 H4 N15 0.93 2.55 3.434(18) 159.4 2_656 yes
C21 H21C Cl1 0.96 2.88 3.771(18) 154.1 . yes
C22 H22B O1 0.96 2.57 3.09(2) 114.0 . yes
C24 H24B O1 0.96 2.54 3.079(19) 115.4 . yes
C25 H25B Cl1 0.96 2.89 3.722(18) 146.0 . yes
C26 H26C O1 0.96 2.54 3.07(2) 114.9 . yes
C28 H28C O2 0.96 2.50 2.996(16) 112.3 . yes
C30 H30B Cl1 0.96 2.78 3.690(17) 159.1 . yes
C33 H33C Cl1 0.96 2.90 3.741(18) 146.9 . yes
C34 H34B O2 0.96 2.60 3.07(2) 110.5 . yes
C37 H37B O4 0.96 2.36 2.88(4) 113.6 . yes
C36B H36E Cl2B 0.96 2.50 3.30(4) 140.6 . yes
C36B H36F O3 0.96 2.59 3.22(3) 122.8 2_566 yes
C38B H38F O4 0.96 2.28 2.83(5) 115.0 . yes
C40 H40B O4 0.96 2.30 2.81(5) 111.8 . yes
C41B H41D Cl2B 0.96 2.98 3.64(3) 126.9 . yes
C44 H44B O5 0.96 2.65 3.15(4) 112.8 . yes
C44B H44F O5 0.96 2.32 2.90(4) 118.2 . yes
C46B H46D Cl2B 0.96 2.93 3.43(4) 113.8 . yes
C50 H50B Cl2 0.96 2.88 3.70(4) 143.8 . yes
C50B H50E Cl2B 0.96 2.69 3.62(4) 163.4 . yes

loop_
_geom_torsion_atom_site_label_1
_geom_torsion_atom_site_label_2
_geom_torsion_atom_site_label_3
_geom_torsion_atom_site_label_4
_geom_torsion
_geom_torsion_site_symmetry_1
_geom_torsion_site_symmetry_2
_geom_torsion_site_symmetry_3
_geom_torsion_site_symmetry_4
_geom_torsion_publ_flag
C19 P1 O1 C1 -122.8(9) . . . . ?
C23 P1 O1 C1 119.8(9) . . . . ?
Pd1 P1 O1 C1 -1.6(9) . . . . ?
C31 P2 O2 C3 -119.9(9) . . . . ?
C27 P2 O2 C3 123.3(9) . . . . ?
Pd1 P2 O2 C3 1.6(9) . . . . ?
C35 P3 O4 C7 -121.8(12) . . . . ?
C35B P3 O4 C7 -117.3(13) . . . . ?
C39 P3 O4 C7 125.3(13) . . . . ?
C39B P3 O4 C7 120.5(11) . . . . ?
Pd2 P3 O4 C7 -2.8(10) . . . . ?
Ni1 P3 O4 C7 4.7(10) . . . . ?
C47 P4 O5 C9 -121.1(12) . . . . ?
C47B P4 O5 C9 -115.1(13) . . . . ?
C43 P4 O5 C9 124.2(11) . . . . ?
C43B P4 O5 C9 119.5(12) . . . . ?
Ni1 P4 O5 C9 -2.9(10) . . . . ?
Pd2 P4 O5 C9 4.7(10) . . . . ?
P1 O1 C1 C2 3.6(15) . . . . ?
P1 O1 C1 C6 -175.6(10) . . . . ?
C6 C1 C2 C3 -2(2) . . . . ?
O1 C1 C2 C3 178.7(11) . . . . ?
C6 C1 C2 Pd1 175.0(10) . . . . ?
O1 C1 C2 Pd1 -4.1(18) . . . . ?
C1 C2 C3 C4 3(2) . . . . ?
Pd1 C2 C3 C4 -174.8(10) . . . . ?
C1 C2 C3 O2 179.3(11) . . . . ?
Pd1 C2 C3 O2 2.0(17) . . . . ?
P2 O2 C3 C2 -2.4(15) . . . . ?
P2 O2 C3 C4 174.6(9) . . . . ?
C2 C3 C4 C5 -1(2) . . . . ?
O2 C3 C4 C5 -177.7(11) . . . . ?
C3 C4 C5 C6 -1(2) . . . . ?
C3 C4 C5 O3 174.9(11) . . . . ?
C18 O3 C5 C4 88.8(17) . . . . ?
C18 O3 C5 C6 -94.7(16) . . . . ?
C2 C1 C6 C5 0(2) . . . . ?
O1 C1 C6 C5 179.5(11) . . . . ?
C4 C5 C6 C1 1(2) . . . . ?
O3 C5 C6 C1 -174.9(11) . . . . ?
P3 O4 C7 C12 179.6(10) . . . . ?
P3 O4 C7 C8 2.8(16) . . . . ?
C12 C7 C8 C9 0(2) . . . . ?
O4 C7 C8 C9 177.2(12) . . . . ?
C12 C7 C8 Ni1 172.5(10) . . . . ?
O4 C7 C8 Ni1 -10.8(17) . . . . ?
C12 C7 C8 Pd2 -178.0(10) . . . . ?
O4 C7 C8 Pd2 -1.3(17) . . . . ?
P4 O5 C9 C8 -2.6(16) . . . . ?
P4 O5 C9 C10 173.9(10) . . . . ?
C7 C8 C9 O5 180.0(11) . . . . ?
Ni1 C8 C9 O5 8.3(18) . . . . ?
Pd2 C8 C9 O5 -1.6(18) . . . . ?
C7 C8 C9 C10 3.5(19) . . . . ?
Ni1 C8 C9 C10 -168.2(11) . . . . ?
Pd2 C8 C9 C10 -178.1(10) . . . . ?
O5 C9 C10 C11 179.0(12) . . . . ?
C8 C9 C10 C11 -5(2) . . . . ?
C9 C10 C11 C12 2(2) . . . . ?
C9 C10 C11 O6 176.0(11) . . . . ?
C16 O6 C11 C10 73.6(16) . . . . ?
C16 O6 C11 C12 -111.4(13) . . . . ?
O4 C7 C12 C11 179.9(12) . . . . ?
C8 C7 C12 C11 -3.3(19) . . . . ?
C10 C11 C12 C7 2.4(19) . . . . ?
O6 C11 C12 C7 -172.3(11) . . . . ?
C18 N13 C14 N15 3(2) . . . . ?
C18 N13 C14 Cl3 -177.6(10) . . . . ?
N13 C14 N15 C16 0(2) . . . . ?
Cl3 C14 N15 C16 179.9(10) . . . . ?
C11 O6 C16 N17 8.2(19) . . . . ?
C11 O6 C16 N15 -168.7(12) . . . . ?
C14 N15 C16 N17 1(2) . . . . ?
C14 N15 C16 O6 177.7(11) . . . . ?
O6 C16 N17 C18 179.9(12) . . . . ?
N15 C16 N17 C18 -4(2) . . . . ?
C14 N13 C18 O3 175.9(13) . . . . ?
C14 N13 C18 N17 -6(2) . . . . ?
C5 O3 C18 N13 1(2) . . . . ?
C5 O3 C18 N17 -176.8(12) . . . . ?
C16 N17 C18 N13 7(2) . . . . ?
C16 N17 C18 O3 -175.3(11) . . . . ?
O1 P1 C19 C20 71.5(12) . . . . ?
C23 P1 C19 C20 177.9(11) . . . . ?
Pd1 P1 C19 C20 -41.7(13) . . . . ?
O1 P1 C19 C22 -48.8(13) . . . . ?
C23 P1 C19 C22 57.6(14) . . . . ?
Pd1 P1 C19 C22 -162.0(11) . . . . ?
O1 P1 C19 C21 -173.8(10) . . . . ?
C23 P1 C19 C21 -67.4(12) . . . . ?
Pd1 P1 C19 C21 73.0(11) . . . . ?
O1 P1 C23 C25 175.8(12) . . . . ?
C19 P1 C23 C25 69.3(14) . . . . ?
Pd1 P1 C23 C25 -71.0(12) . . . . ?
O1 P1 C23 C24 -68.3(10) . . . . ?
C19 P1 C23 C24 -174.9(10) . . . . ?
Pd1 P1 C23 C24 44.9(11) . . . . ?
O1 P1 C23 C26 51.4(12) . . . . ?
C19 P1 C23 C26 -55.2(13) . . . . ?
Pd1 P1 C23 C26 164.5(10) . . . . ?
O2 P2 C27 C28 43.3(12) . . . . ?
C31 P2 C27 C28 -61.2(13) . . . . ?
Pd1 P2 C27 C28 157.2(9) . . . . ?
O2 P2 C27 C30 172.1(12) . . . . ?
C31 P2 C27 C30 67.6(14) . . . . ?
Pd1 P2 C27 C30 -73.9(13) . . . . ?
O2 P2 C27 C29 -72.4(11) . . . . ?
C31 P2 C27 C29 -176.9(10) . . . . ?
Pd1 P2 C27 C29 41.6(12) . . . . ?
O2 P2 C31 C33 -176.5(12) . . . . ?
C27 P2 C31 C33 -70.7(14) . . . . ?
Pd1 P2 C31 C33 70.6(13) . . . . ?
O2 P2 C31 C32 67.7(12) . . . . ?
C27 P2 C31 C32 173.4(11) . . . . ?
Pd1 P2 C31 C32 -45.3(12) . . . . ?
O2 P2 C31 C34 -52.6(13) . . . . ?
C27 P2 C31 C34 53.2(14) . . . . ?
Pd1 P2 C31 C34 -165.5(10) . . . . ?
O4 P3 C35 C37 -37.6(19) . . . . ?
C39 P3 C35 C37 68(2) . . . . ?
Ni1 P3 C35 C37 -154.1(17) . . . . ?
O4 P3 C35 C38 81.4(19) . . . . ?
C39 P3 C35 C38 -173.0(19) . . . . ?
Ni1 P3 C35 C38 -35(2) . . . . ?
O4 P3 C35 C36 -158.6(19) . . . . ?
C39 P3 C35 C36 -53(2) . . . . ?
Ni1 P3 C35 C36 84.9(19) . . . . ?
O4 P3 C35B C37B -63(2) . . . . ?
C39B P3 C35B C37B 44(2) . . . . ?
Pd2 P3 C35B C37B -174.4(18) . . . . ?
O4 P3 C35B C38B 55(2) . . . . ?
C39B P3 C35B C38B 162.0(19) . . . . ?
Pd2 P3 C35B C38B -57(2) . . . . ?
O4 P3 C35B C36B 170(2) . . . . ?
C39B P3 C35B C36B -83(2) . . . . ?
Pd2 P3 C35B C36B 58(2) . . . . ?
O4 P3 C39 C40 32.4(18) . . . . ?
C35 P3 C39 C40 -75.1(19) . . . . ?
Ni1 P3 C39 C40 145.1(16) . . . . ?
O4 P3 C39 C42 -88.7(18) . . . . ?
C35 P3 C39 C42 163.8(19) . . . . ?
Ni1 P3 C39 C42 24.1(19) . . . . ?
O4 P3 C39 C41 152.4(17) . . . . ?
C35 P3 C39 C41 44.9(19) . . . . ?
Ni1 P3 C39 C41 -94.9(17) . . . . ?
O4 P3 C39B C42B -60.7(14) . . . . ?
C35B P3 C39B C42B -168.7(16) . . . . ?
Pd2 P3 C39B C42B 53.4(14) . . . . ?
O4 P3 C39B C40B 57.7(14) . . . . ?
C35B P3 C39B C40B -50.3(17) . . . . ?
Pd2 P3 C39B C40B 171.9(12) . . . . ?
O4 P3 C39B C41B -177.9(14) . . . . ?
C35B P3 C39B C41B 74.1(17) . . . . ?
Pd2 P3 C39B C41B -63.8(14) . . . . ?
O5 P4 C43 C44 -76.0(17) . . . . ?
C47 P4 C43 C44 178.9(17) . . . . ?
Ni1 P4 C43 C44 40.4(17) . . . . ?
O5 P4 C43 C46 167.5(16) . . . . ?
C47 P4 C43 C46 62.4(18) . . . . ?
Ni1 P4 C43 C46 -76.1(17) . . . . ?
O5 P4 C43 C45 43.0(17) . . . . ?
C47 P4 C43 C45 -62.1(18) . . . . ?
Ni1 P4 C43 C45 159.4(15) . . . . ?
O5 P4 C43B C46B -170.5(19) . . . . ?
C47B P4 C43B C46B 78(2) . . . . ?
Pd2 P4 C43B C46B -59.5(19) . . . . ?
O5 P4 C43B C44B -50(2) . . . . ?
C47B P4 C43B C44B -161(2) . . . . ?
Pd2 P4 C43B C44B 61.5(19) . . . . ?
O5 P4 C43B C45B 68.9(19) . . . . ?
C47B P4 C43B C45B -42(2) . . . . ?
Pd2 P4 C43B C45B 179.9(17) . . . . ?
O5 P4 C47 C50 -159.9(14) . . . . ?
C43 P4 C47 C50 -53.3(16) . . . . ?
Ni1 P4 C47 C50 88.2(15) . . . . ?
O5 P4 C47 C48 80.8(14) . . . . ?
C43 P4 C47 C48 -172.6(14) . . . . ?
Ni1 P4 C47 C48 -31.1(14) . . . . ?
O5 P4 C47 C49 -37.5(15) . . . . ?
C43 P4 C47 C49 69.1(16) . . . . ?
Ni1 P4 C47 C49 -149.4(14) . . . . ?
O5 P4 C47B C50B 178(2) . . . . ?
C43B P4 C47B C50B -73(2) . . . . ?
Pd2 P4 C47B C50B 64(2) . . . . ?
O5 P4 C47B C49B -58(2) . . . . ?
C43B P4 C47B C49B 52(2) . . . . ?
Pd2 P4 C47B C49B -172.0(18) . . . . ?
O5 P4 C47B C48B 61(2) . . . . ?
C43B P4 C47B C48B 170.0(19) . . . . ?
Pd2 P4 C47B C48B -54(2) . . . . ?

loop_
_platon_squeeze_void_nr
_platon_squeeze_void_average_x
_platon_squeeze_void_average_y
_platon_squeeze_void_average_z
_platon_squeeze_void_volume
_platon_squeeze_void_count_electrons
_platon_squeeze_void_content
1 0.000 0.000 0.500 548 197 ' '
2 0.495 0.196 0.667 18 3 ' '
3 0.504 0.805 0.333 18 4 ' '
